data_7230484
loop_
_publ_author_name
'Wright, Iain A.'
'Al-Attar, Hameed A'
'Batsanov, Andrei S.'
'Monkman, Andrew P.'
'Bryce, Martin R.'

_publ_section_title
;
 Conformationally-restricted bicarbazoles with phenylene bridges
 displaying deep-blue emission and high triplet energies: systematic
 structure-property relationships.
;
_journal_issue 17
_journal_name_full 'Physical chemistry chemical physics : PCCP'
_journal_page_first 11867
_journal_page_last 11875
_journal_paper_doi 10.1039/c8cp01636d
_journal_volume 20
_journal_year 2018
_chemical_formula_moiety 'C36 H26 N4'
_chemical_formula_sum 'C36 H26 N4'
_chemical_formula_weight 514.61
_space_group_crystal_system triclinic
_space_group_IT_number 2
_space_group_name_Hall '-P 1'
_space_group_name_H-M_alt 'P -1'
_symmetry_space_group_name_Hall '-P 1'
_symmetry_space_group_name_H-M 'P -1'
_atom_sites_solution_hydrogens geom
_atom_sites_solution_primary direct
_atom_sites_solution_secondary difmap
_audit_creation_date 2017-04-11
_audit_creation_method
;
Olex2 1.2-beta
(compiled 2017.03.28 svn.r3405 for OlexSys, GUI svn.r5335)
;
_audit_update_record
;
2017-05-01 deposited with the CCDC.
2018-04-09 downloaded from the CCDC.
;
_cell_angle_alpha 92.853(5)
_cell_angle_beta 102.427(5)
_cell_angle_gamma 111.744(6)
_cell_formula_units_Z 2
_cell_length_a 9.3712(5)
_cell_length_b 12.2475(7)
_cell_length_c 12.7385(7)
_cell_measurement_reflns_used 3285
_cell_measurement_temperature 120
_cell_measurement_theta_max 26.9150
_cell_measurement_theta_min 1.8260
_cell_volume 1312.62(14)
_computing_cell_refinement
; CrysAlisPro, Agilent Technologies, Version 1.171.37.31 
 (release 14-01-2014 CrysAlis171 .NET) (compiled Jan 14 2014,18:38:05)
;
_computing_data_collection
; CrysAlisPro, Agilent Technologies, Version 1.171.37.31 
 (release 14-01-2014 CrysAlis171 .NET) (compiled Jan 14 2014,18:38:05)
;
_computing_data_reduction
; CrysAlisPro, Agilent Technologies, Version 1.171.37.31 
 (release 14-01-2014 CrysAlis171 .NET) (compiled Jan 14 2014,18:38:05)
;
_computing_molecular_graphics 'Olex2 (Dolomanov et al., 2009)'
_computing_publication_material 'Olex2 (Dolomanov et al., 2009)'
_computing_structure_refinement 'ShelXL (Sheldrick, 2015)'
_computing_structure_solution 'SIR2004 (Burla et al., 2007)'
_diffrn_ambient_temperature 120
_diffrn_detector 'CCD plate'
_diffrn_detector_area_resol_mean 16.15
_diffrn_detector_type 'Sapphire3 CCD area detector'
_diffrn_measured_fraction_theta_full 0.999
_diffrn_measured_fraction_theta_max 0.999
_diffrn_measurement_details
;
#__ type_ start__ end____ width___ exp.time_
  1 omega  -88.00   -1.00   0.5000   20.6050
omega____ theta____ kappa____ phi______ frames
    -      -19.5469  -57.0000  150.0000 174

#__ type_ start__ end____ width___ exp.time_
  2 omega  -24.00   21.00   0.5000   20.6050
omega____ theta____ kappa____ phi______ frames
    -      -19.5469 -100.0000  -30.0000 90

#__ type_ start__ end____ width___ exp.time_
  3 omega  -24.00   21.00   0.5000   20.6050
omega____ theta____ kappa____ phi______ frames
    -      -19.5469 -100.0000 -180.0000 90

#__ type_ start__ end____ width___ exp.time_
  4 omega  -38.00   49.00   0.5000   20.6050
omega____ theta____ kappa____ phi______ frames
    -      -19.5469   57.0000  -60.0000 174

#__ type_ start__ end____ width___ exp.time_
  5 omega  -94.00  -35.00   0.5000   20.6050
omega____ theta____ kappa____ phi______ frames
    -      -19.5469 -178.0000 -120.0000 118

#__ type_ start__ end____ width___ exp.time_
  6 omega   -8.00   89.00   0.5000   20.6050
omega____ theta____ kappa____ phi______ frames
    -       20.1719   77.0000 -180.0000 194

#__ type_ start__ end____ width___ exp.time_
  7 omega  -49.00   49.00   0.5000   20.6050
omega____ theta____ kappa____ phi______ frames
    -       20.1719  -77.0000   60.0000 196

#__ type_ start__ end____ width___ exp.time_
  8 omega  -88.00  -45.00   0.5000   20.6050
omega____ theta____ kappa____ phi______ frames
    -      -19.5469  -57.0000   30.0000 86

#__ type_ start__ end____ width___ exp.time_
  9 omega  -38.00   49.00   0.5000   20.6050
omega____ theta____ kappa____ phi______ frames
    -      -19.5469   57.0000 -180.0000 174
;
_diffrn_measurement_device 'four-circle diffractometer'
_diffrn_measurement_device_type 'Agilent Technologies, Gemini S Ultra kappa-diffractometer'
_diffrn_measurement_method '\w scans'
_diffrn_orient_matrix_UB_11 0.0465518000
_diffrn_orient_matrix_UB_12 0.0178476000
_diffrn_orient_matrix_UB_13 0.0544429000
_diffrn_orient_matrix_UB_21 -0.0689927000
_diffrn_orient_matrix_UB_22 -0.0279133000
_diffrn_orient_matrix_UB_23 0.0187842000
_diffrn_orient_matrix_UB_31 0.0127612000
_diffrn_orient_matrix_UB_32 -0.0535791000
_diffrn_orient_matrix_UB_33 -0.0013200000
_diffrn_radiation_monochromator graphite
_diffrn_radiation_probe x-ray
_diffrn_radiation_type MoK\a
_diffrn_radiation_wavelength 0.71073
_diffrn_reflns_av_R_equivalents 0.0551
_diffrn_reflns_av_unetI/netI 0.0625
_diffrn_reflns_Laue_measured_fraction_full 0.999
_diffrn_reflns_Laue_measured_fraction_max 0.999
_diffrn_reflns_limit_h_max 11
_diffrn_reflns_limit_h_min -10
_diffrn_reflns_limit_k_max 14
_diffrn_reflns_limit_k_min -14
_diffrn_reflns_limit_l_max 15
_diffrn_reflns_limit_l_min -15
_diffrn_reflns_number 15132
_diffrn_reflns_point_group_measured_fraction_full 0.999
_diffrn_reflns_point_group_measured_fraction_max 0.999
_diffrn_reflns_theta_full 24.995
_diffrn_reflns_theta_max 24.995
_diffrn_reflns_theta_min 1.809
_diffrn_source 'Enhance (Mo) X-ray Source'
_exptl_absorpt_coefficient_mu 0.077
_exptl_absorpt_correction_T_max 0.996
_exptl_absorpt_correction_T_min 0.986
_exptl_absorpt_correction_type analytical
_exptl_absorpt_process_details
;
CrysAlisPro, Agilent Technologies,
Version 1.171.37.31 (release 14-01-2014 CrysAlis171 .NET)
(compiled Jan 14 2014,18:38:05)
Analytical numeric absorption correction using a multifaceted crystal
            model based on expressions derived by R.C. Clark & J.S. Reid.
(Clark, R. C. & Reid, J. S. (1995). Acta Cryst. A51, 887-897)
;
_exptl_crystal_density_diffrn 1.302
_exptl_crystal_description tablet
_exptl_crystal_F_000 540
_exptl_crystal_preparation ', Luminescent'
_exptl_crystal_recrystallization_method 'Re-crystallisation from solvent: methanol, chloroform, deuterochloroform'
_exptl_crystal_size_max 0.2495
_exptl_crystal_size_mid 0.1749
_exptl_crystal_size_min 0.0572
_refine_diff_density_max 0.672
_refine_diff_density_min -0.207
_refine_diff_density_rms 0.045
_refine_ls_extinction_method none
_refine_ls_goodness_of_fit_ref 1.035
_refine_ls_hydrogen_treatment constr
_refine_ls_matrix_type full
_refine_ls_number_parameters 365
_refine_ls_number_reflns 4626
_refine_ls_number_restraints 0
_refine_ls_restrained_S_all 1.035
_refine_ls_R_factor_all 0.0870
_refine_ls_R_factor_gt 0.0583
_refine_ls_shift/su_max 0.001
_refine_ls_shift/su_mean 0.000
_refine_ls_structure_factor_coef Fsqd
_refine_ls_weighting_details 'w=1/[\s^2^(Fo^2^)+(0.0590P)^2^+0.4060P] where P=(Fo^2^+2Fc^2^)/3'
_refine_ls_weighting_scheme calc
_refine_ls_wR_factor_gt 0.1286
_refine_ls_wR_factor_ref 0.1449
_reflns_Friedel_coverage 0.000
_reflns_number_gt 3317
_reflns_number_total 4626
_reflns_threshold_expression 'I > 2\s(I)'
_cod_data_source_file c8cp01636d2.cif
_cod_data_source_block 1c
_cod_depositor_comments 'Adding full bibliography for 7230483--7230484.cif.'
_cod_original_cell_volume 1312.61(14)
_cod_database_code 7230484
_shelx_shelxl_version_number 2014/7
_chemical_oxdiff_formula 'C36 H26 N4'
_shelx_space_group_comment
;
The symmetry employed for this shelxl refinement is uniquely defined
by the following loop, which should always be used as a source of
symmetry information in preference to the above space-group names.
They are only intended as comments.
;
_reflns_odcompleteness_completeness 100.00
_reflns_odcompleteness_iscentric 1
_reflns_odcompleteness_theta 26.32
_olex2_refinement_description
;
1. Fixed Uiso
 At 1.2 times of:
  All C(H) groups, All C(H,H) groups
2. Others
 Uiso(H18A)=Uiso(H18B)=Uiso(H18C)=FVAR(1)
 Uiso(H36A)=Uiso(H36B)=Uiso(H36C)=FVAR(2)
3.a Secondary CH2 refined with riding coordinates:
 C17(H17A,H17B), C35(H35A,H35B)
3.b Aromatic/amide H refined with riding coordinates:
 C2(H2), C3(H3), C4(H4), C5(H5), C8(H8), C10(H10), C11(H11), C14(H14),
 C20(H20), C21(H21), C22(H22), C23(H23), C26(H26), C28(H28), C29(H29), C32(H32)
3.c Idealised Me refined as rotating group:
 C18(H18A,H18B,H18C), C36(H36A,H36B,H36C)
;
_olex2_submission_special_instructions 'No special instructions were received'

loop_
_space_group_symop_operation_xyz
'x, y, z'
'-x, -y, -z'

loop_
_atom_site_label
_atom_site_type_symbol
_atom_site_fract_x
_atom_site_fract_y
_atom_site_fract_z
_atom_site_U_iso_or_equiv
_atom_site_adp_type
_atom_site_occupancy
_atom_site_site_symmetry_order
_atom_site_calc_flag
_atom_site_refinement_flags_posn
N1 N 1.0995(2) 0.96130(17) 0.42085(15) 0.0279(5) Uani 1 1 d .
N2 N 0.6291(3) 1.2332(2) 0.26545(19) 0.0422(6) Uani 1 1 d .
C1 C 1.0342(3) 0.8414(2) 0.42892(18) 0.0271(6) Uani 1 1 d .
C2 C 1.0957(3) 0.7748(2) 0.4960(2) 0.0333(6) Uani 1 1 d .
H2 H 1.1960 0.8094 0.5438 0.040 Uiso 1 1 calc R
C3 C 1.0043(3) 0.6570(2) 0.4897(2) 0.0375(7) Uani 1 1 d .
H3 H 1.0434 0.6113 0.5343 0.045 Uiso 1 1 calc R
C4 C 0.8537(3) 0.6030(2) 0.4182(2) 0.0373(6) Uani 1 1 d .
H4 H 0.7949 0.5224 0.4158 0.045 Uiso 1 1 calc R
C5 C 0.7918(3) 0.6683(2) 0.35116(19) 0.0309(6) Uani 1 1 d .
H5 H 0.6917 0.6325 0.3035 0.037 Uiso 1 1 calc R
C6 C 0.8819(3) 0.7888(2) 0.35625(18) 0.0253(5) Uani 1 1 d .
C7 C 0.8565(3) 0.8826(2) 0.29967(18) 0.0250(5) Uani 1 1 d .
C8 C 0.7341(3) 0.8865(2) 0.21808(18) 0.0280(6) Uani 1 1 d .
H8 H 0.6435 0.8180 0.1895 0.034 Uiso 1 1 calc R
C9 C 0.7473(3) 0.9932(2) 0.17921(19) 0.0286(6) Uani 1 1 d .
C10 C 0.8850(3) 1.0964(2) 0.2238(2) 0.0316(6) Uani 1 1 d .
H10 H 0.8928 1.1676 0.1980 0.038 Uiso 1 1 calc R
C11 C 1.0083(3) 1.0947(2) 0.3045(2) 0.0313(6) Uani 1 1 d .
H11 H 1.0986 1.1634 0.3330 0.038 Uiso 1 1 calc R
C12 C 0.9936(3) 0.9873(2) 0.34207(18) 0.0259(6) Uani 1 1 d .
C13 C 0.6205(3) 0.9968(2) 0.08905(19) 0.0299(6) Uani 1 1 d .
C14 C 0.5611(3) 0.9141(2) -0.0041(2) 0.0309(6) Uani 1 1 d .
H14 H 0.6002 0.8549 -0.0083 0.037 Uiso 1 1 calc R
C15 C 0.5559(3) 1.0833(2) 0.09211(19) 0.0306(6) Uani 1 1 d .
C16 C 0.6003(3) 1.1673(2) 0.1891(2) 0.0329(6) Uani 1 1 d .
C17 C 1.2613(3) 1.0428(2) 0.47306(19) 0.0312(6) Uani 1 1 d .
H17A H 1.2975 1.0171 0.5409 0.037 Uiso 1 1 calc R
H17B H 1.2627 1.1214 0.4899 0.037 Uiso 1 1 calc R
C18 C 1.3745(3) 1.0495(2) 0.4021(2) 0.0361(6) Uani 1 1 d .
H18A H 1.3429 1.0796 0.3368 0.043(4) Uiso 1 1 calc GR
H18B H 1.3718 0.9716 0.3839 0.043(4) Uiso 1 1 calc GR
H18C H 1.4803 1.1015 0.4407 0.043(4) Uiso 1 1 calc GR
N3 N 1.0284(2) 0.69097(19) 1.02024(16) 0.0348(5) Uani 1 1 d .
N4 N 0.6220(3) 0.2567(2) 0.64277(18) 0.0450(6) Uani 1 1 d .
C19 C 1.1446(3) 0.6520(2) 1.0053(2) 0.0333(6) Uani 1 1 d .
C20 C 1.2855(3) 0.6644(2) 1.0780(2) 0.0367(6) Uani 1 1 d .
H20 H 1.3154 0.7048 1.1480 0.044 Uiso 1 1 calc R
C21 C 1.3788(3) 0.6144(2) 1.0420(2) 0.0421(7) Uani 1 1 d .
H21 H 1.4725 0.6210 1.0902 0.051 Uiso 1 1 calc R
C22 C 1.3418(3) 0.5548(2) 0.9384(2) 0.0420(7) Uani 1 1 d .
H22 H 1.4094 0.5233 0.9174 0.050 Uiso 1 1 calc R
C23 C 1.1976(3) 0.5430(2) 0.8648(2) 0.0371(6) Uani 1 1 d .
H23 H 1.1690 0.5029 0.7947 0.045 Uiso 1 1 calc R
C24 C 1.0996(3) 0.5918(2) 0.89828(19) 0.0299(6) Uani 1 1 d .
C25 C 0.9503(3) 0.5970(2) 0.84766(19) 0.0288(6) Uani 1 1 d .
C26 C 0.8475(3) 0.5554(2) 0.74367(19) 0.0291(6) Uani 1 1 d .
H26 H 0.8724 0.5143 0.6918 0.035 Uiso 1 1 calc R
C27 C 0.7085(3) 0.5754(2) 0.71797(19) 0.0308(6) Uani 1 1 d .
C28 C 0.6746(3) 0.6403(2) 0.7969(2) 0.0363(6) Uani 1 1 d .
H28 H 0.5826 0.6552 0.7792 0.044 Uiso 1 1 calc R
C29 C 0.7745(3) 0.6824(2) 0.8998(2) 0.0359(6) Uani 1 1 d .
H29 H 0.7504 0.7248 0.9511 0.043 Uiso 1 1 calc R
C30 C 0.9111(3) 0.6601(2) 0.92477(19) 0.0316(6) Uani 1 1 d .
C31 C 0.6007(3) 0.5363(2) 0.6083(2) 0.0305(6) Uani 1 1 d .
C32 C 0.5423(3) 0.6120(2) 0.55424(19) 0.0303(6) Uani 1 1 d .
H32 H 0.5687 0.6879 0.5894 0.036 Uiso 1 1 calc R
C33 C 0.5546(3) 0.4214(2) 0.55094(19) 0.0300(6) Uani 1 1 d .
C34 C 0.5967(3) 0.3316(2) 0.6035(2) 0.0325(6) Uani 1 1 d .
C35 C 1.0354(3) 0.7641(3) 1.1166(2) 0.0452(7) Uani 1 1 d .
H35A H 1.0942 0.7450 1.1805 0.054 Uiso 1 1 calc R
H35B H 0.9287 0.7464 1.1243 0.054 Uiso 1 1 calc R
C36 C 1.1150(4) 0.8957(3) 1.1096(3) 0.0739(11) Uani 1 1 d .
H36A H 1.1171 0.9416 1.1736 0.097(7) Uiso 1 1 calc GR
H36B H 1.0565 0.9148 1.0467 0.097(7) Uiso 1 1 calc GR
H36C H 1.2216 0.9137 1.1039 0.097(7) Uiso 1 1 calc GR

loop_
_atom_site_aniso_label
_atom_site_aniso_U_11
_atom_site_aniso_U_22
_atom_site_aniso_U_33
_atom_site_aniso_U_23
_atom_site_aniso_U_13
_atom_site_aniso_U_12
N1 0.0251(11) 0.0319(12) 0.0268(11) 0.0036(9) 0.0019(9) 0.0140(9)
N2 0.0456(15) 0.0475(15) 0.0382(14) 0.0113(12) 0.0055(11) 0.0256(12)
C1 0.0289(14) 0.0329(14) 0.0243(13) 0.0055(11) 0.0071(11) 0.0171(12)
C2 0.0313(15) 0.0442(17) 0.0288(14) 0.0088(12) 0.0036(11) 0.0214(13)
C3 0.0434(17) 0.0461(17) 0.0371(15) 0.0212(13) 0.0137(13) 0.0293(15)
C4 0.0425(17) 0.0345(15) 0.0438(16) 0.0161(13) 0.0159(13) 0.0207(13)
C5 0.0292(14) 0.0343(15) 0.0314(14) 0.0089(11) 0.0073(11) 0.0145(12)
C6 0.0260(13) 0.0315(14) 0.0243(12) 0.0091(11) 0.0096(10) 0.0154(11)
C7 0.0275(13) 0.0266(13) 0.0252(12) 0.0078(10) 0.0094(10) 0.0132(11)
C8 0.0244(13) 0.0294(14) 0.0298(13) 0.0080(11) 0.0053(11) 0.0103(11)
C9 0.0257(14) 0.0312(14) 0.0310(14) 0.0111(11) 0.0056(11) 0.0136(11)
C10 0.0308(14) 0.0295(14) 0.0380(15) 0.0128(12) 0.0070(12) 0.0158(12)
C11 0.0264(14) 0.0273(14) 0.0385(15) 0.0043(11) 0.0054(12) 0.0104(11)
C12 0.0258(13) 0.0313(14) 0.0236(12) 0.0066(11) 0.0059(10) 0.0144(11)
C13 0.0266(14) 0.0336(15) 0.0319(14) 0.0180(12) 0.0080(11) 0.0123(12)
C14 0.0282(14) 0.0330(14) 0.0359(14) 0.0146(12) 0.0067(11) 0.0163(12)
C15 0.0281(14) 0.0338(14) 0.0317(14) 0.0136(12) 0.0067(11) 0.0135(12)
C16 0.0285(15) 0.0373(15) 0.0379(16) 0.0198(13) 0.0072(12) 0.0170(12)
C17 0.0279(14) 0.0342(15) 0.0279(13) -0.0004(11) -0.0022(11) 0.0139(12)
C18 0.0296(15) 0.0373(16) 0.0384(15) -0.0009(12) 0.0009(12) 0.0145(12)
N3 0.0347(13) 0.0365(13) 0.0278(12) 0.0003(10) 0.0040(10) 0.0105(10)
N4 0.0569(16) 0.0346(13) 0.0389(13) 0.0006(11) -0.0007(12) 0.0202(12)
C19 0.0308(15) 0.0294(14) 0.0336(14) 0.0067(12) 0.0058(12) 0.0060(12)
C20 0.0318(15) 0.0339(15) 0.0325(14) 0.0062(12) 0.0003(12) 0.0035(12)
C21 0.0288(15) 0.0377(16) 0.0507(18) 0.0123(14) -0.0010(13) 0.0082(13)
C22 0.0485(18) 0.0298(15) 0.0350(15) 0.0086(12) 0.0067(13) 0.0025(13)
C23 0.0390(16) 0.0341(15) 0.0354(15) 0.0064(12) 0.0083(13) 0.0114(13)
C24 0.0303(14) 0.0242(13) 0.0300(14) 0.0076(11) 0.0072(11) 0.0045(11)
C25 0.0333(15) 0.0224(13) 0.0283(13) 0.0066(11) 0.0090(11) 0.0070(11)
C26 0.0342(15) 0.0241(13) 0.0281(13) 0.0045(11) 0.0083(11) 0.0102(11)
C27 0.0369(15) 0.0261(13) 0.0278(13) 0.0064(11) 0.0068(11) 0.0112(12)
C28 0.0333(15) 0.0365(15) 0.0379(15) 0.0053(12) 0.0058(12) 0.0141(12)
C29 0.0414(17) 0.0365(15) 0.0327(15) 0.0036(12) 0.0110(13) 0.0177(13)
C30 0.0323(15) 0.0270(14) 0.0299(14) 0.0054(11) 0.0066(12) 0.0058(12)
C31 0.0265(14) 0.0310(14) 0.0338(14) 0.0062(11) 0.0083(11) 0.0104(11)
C32 0.0289(14) 0.0258(13) 0.0334(14) 0.0017(11) 0.0055(11) 0.0092(11)
C33 0.0279(14) 0.0283(14) 0.0338(14) 0.0056(11) 0.0081(11) 0.0105(11)
C34 0.0344(15) 0.0279(14) 0.0298(14) -0.0009(12) 0.0018(12) 0.0104(12)
C35 0.0455(18) 0.0533(19) 0.0301(15) -0.0037(13) 0.0107(13) 0.0123(15)
C36 0.087(3) 0.050(2) 0.063(2) -0.0228(17) 0.038(2) -0.0031(19)

loop_
_atom_type_symbol
_atom_type_description
_atom_type_scat_dispersion_real
_atom_type_scat_dispersion_imag
_atom_type_scat_source
C C 0.0033 0.0016 'International Tables Vol C Tables 4.2.6.8 and 6.1.1.4'
H H 0.0000 0.0000 'International Tables Vol C Tables 4.2.6.8 and 6.1.1.4'
N N 0.0061 0.0033 'International Tables Vol C Tables 4.2.6.8 and 6.1.1.4'

loop_
_exptl_crystal_face_index_h
_exptl_crystal_face_index_k
_exptl_crystal_face_index_l
_exptl_crystal_face_perp_dist
_exptl_oxdiff_crystal_face_indexfrac_h
_exptl_oxdiff_crystal_face_indexfrac_k
_exptl_oxdiff_crystal_face_indexfrac_l
_exptl_oxdiff_crystal_face_x
_exptl_oxdiff_crystal_face_y
_exptl_oxdiff_crystal_face_z
0 0 -1 0.0286 0.0000 0.0000 -1.0000 -0.0544 -0.0188 0.0013
0 0 1 0.0286 -0.0000 -0.0000 1.0000 0.0544 0.0188 -0.0013
0 1 0 0.0881 0.0000 1.0000 -0.0000 0.0178 -0.0279 -0.0536
-1 0 0 0.0803 -1.0000 0.0000 -0.0000 -0.0466 0.0690 -0.0128
-1 1 1 0.0731 -1.0000 1.0000 1.0000 0.0257 0.0599 -0.0677
1 -1 -1 0.0731 1.0000 -1.0000 -1.0000 -0.0257 -0.0599 0.0677
-2 0 1 0.0771 -2.0000 -0.0000 1.0000 -0.0387 0.1568 -0.0268
-5 -2 2 0.0789 -5.0000 -2.0000 2.0000 -0.1596 0.4384 0.0407
2 5 -1 0.1010 2.0000 5.0000 -1.0000 0.1279 -0.2963 -0.2411
1 -1 1 0.0730 1.0000 -1.0000 1.0000 0.0831 -0.0223 0.0650
-1 1 -1 0.0697 -1.0000 1.0000 -1.0000 -0.0831 0.0223 -0.0650

loop_
_geom_angle_atom_site_label_1
_geom_angle_atom_site_label_2
_geom_angle_atom_site_label_3
_geom_angle
_geom_angle_site_symmetry_1
_geom_angle_site_symmetry_3
C1 N1 C12 108.72(19) . .
C1 N1 C17 125.70(18) . .
C12 N1 C17 124.9(2) . .
N1 C1 C2 129.6(2) . .
N1 C1 C6 109.26(19) . .
C2 C1 C6 121.1(2) . .
C3 C2 C1 117.9(2) . .
C2 C3 C4 122.1(2) . .
C5 C4 C3 120.5(2) . .
C4 C5 C6 118.8(2) . .
C1 C6 C7 106.4(2) . .
C5 C6 C1 119.7(2) . .
C5 C6 C7 133.9(2) . .
C8 C7 C6 133.9(2) . .
C8 C7 C12 119.4(2) . .
C12 C7 C6 106.6(2) . .
C7 C8 C9 119.8(2) . .
C8 C9 C10 119.4(2) . .
C8 C9 C13 120.1(2) . .
C10 C9 C13 120.5(2) . .
C11 C10 C9 121.8(2) . .
C10 C11 C12 118.0(2) . .
N1 C12 C7 109.0(2) . .
N1 C12 C11 129.6(2) . .
C11 C12 C7 121.5(2) . .
C14 C13 C9 120.7(2) . .
C14 C13 C15 116.8(2) . .
C15 C13 C9 122.6(2) . .
C13 C14 C15 122.2(2) . 2_675
C13 C15 C16 120.9(2) . .
C14 C15 C13 121.0(2) 2_675 .
C14 C15 C16 117.9(2) 2_675 .
N2 C16 C15 177.2(3) . .
N1 C17 C18 112.26(19) . .
C19 N3 C35 126.0(2) . .
C30 N3 C19 109.0(2) . .
C30 N3 C35 124.7(2) . .
N3 C19 C20 129.4(2) . .
N3 C19 C24 109.0(2) . .
C20 C19 C24 121.6(2) . .
C21 C20 C19 117.3(2) . .
C20 C21 C22 124.0(3) . .
C21 C22 C23 118.2(3) . .
C24 C23 C22 119.5(2) . .
C19 C24 C25 106.1(2) . .
C23 C24 C19 119.5(2) . .
C23 C24 C25 134.5(2) . .
C26 C25 C24 133.5(2) . .
C26 C25 C30 119.1(2) . .
C30 C25 C24 107.4(2) . .
C27 C26 C25 120.1(2) . .
C26 C27 C28 119.1(2) . .
C26 C27 C31 121.3(2) . .
C28 C27 C31 119.5(2) . .
C29 C28 C27 121.7(2) . .
C30 C29 C28 118.5(2) . .
N3 C30 C25 108.5(2) . .
N3 C30 C29 130.0(2) . .
C29 C30 C25 121.5(2) . .
C32 C31 C27 121.2(2) . .
C32 C31 C33 116.3(2) . .
C33 C31 C27 122.5(2) . .
C31 C32 C33 122.2(2) . 2_666
C31 C33 C34 120.7(2) . .
C32 C33 C31 121.5(2) 2_666 .
C32 C33 C34 117.6(2) 2_666 .
N4 C34 C33 176.4(3) . .
N3 C35 C36 111.3(2) . .

loop_
_geom_bond_atom_site_label_1
_geom_bond_atom_site_label_2
_geom_bond_distance
_geom_bond_site_symmetry_2
N1 C1 1.385(3) .
N1 C12 1.389(3) .
N1 C17 1.455(3) .
N2 C16 1.148(3) .
C1 C2 1.390(3) .
C1 C6 1.414(3) .
C2 C3 1.366(4) .
C3 C4 1.397(4) .
C4 C5 1.381(3) .
C5 C6 1.393(3) .
C6 C7 1.451(3) .
C7 C8 1.390(3) .
C7 C12 1.414(3) .
C8 C9 1.392(3) .
C9 C10 1.411(3) .
C9 C13 1.480(3) .
C10 C11 1.379(3) .
C11 C12 1.391(3) .
C13 C14 1.387(3) .
C13 C15 1.404(3) .
C14 C15 1.400(3) 2_675
C15 C14 1.400(3) 2_675
C15 C16 1.447(4) .
C17 C18 1.518(3) .
N3 C19 1.383(3) .
N3 C30 1.379(3) .
N3 C35 1.458(3) .
N4 C34 1.143(3) .
C19 C20 1.391(3) .
C19 C24 1.415(3) .
C20 C21 1.375(4) .
C21 C22 1.383(4) .
C22 C23 1.422(4) .
C23 C24 1.390(3) .
C24 C25 1.435(3) .
C25 C26 1.401(3) .
C25 C30 1.409(3) .
C26 C27 1.387(3) .
C27 C28 1.410(3) .
C27 C31 1.473(3) .
C28 C29 1.381(3) .
C29 C30 1.381(4) .
C31 C32 1.383(3) .
C31 C33 1.419(3) .
C32 C33 1.391(3) 2_666
C33 C32 1.391(3) 2_666
C33 C34 1.446(3) .
C35 C36 1.522(4) .
